data_1100318
loop_
_publ_author_name
'Hollstein, Werner'
'Harms, Klaus'
'Marsch, Michael'
'Boche, Gernot'

_publ_section_title
;
 X-Ray Structure Investigation of
 2,2-Diphenyl-1-(phenylsulfonyl)cyclopropyllithium-Dimethoxyethane (2/3):
 A Sulfonyl "Carbanion" Having an \a-C Atom with a Tetrahedral Configuration
;
_journal_coden_ASTM ACIEAY
_journal_issue 6
_journal_name_full
;
 Angewandte Chemie, International Edition in English
;
_journal_page_first 846
_journal_page_last 847
_journal_paper_doi 10.1002/anie.198808461
_journal_volume 27
_journal_year 1988
_chemical_formula_sum 'C54 H64 Li2 O10 S2'
_space_group_IT_number 2
_symmetry_cell_setting triclinic
_symmetry_Int_Tables_number 2
_symmetry_space_group_name_Hall '-P 1'
_symmetry_space_group_name_H-M 'P -1'
_cell_angle_alpha 86.94(2)
_cell_angle_beta 88.69(2)
_cell_angle_gamma 85.89(2)
_cell_formula_units_Z 1
_cell_length_a 10.147(3)
_cell_length_b 10.693(2)
_cell_length_c 11.919(3)
_cod_database_code 1100318

loop_
_symmetry_equiv_pos_site_id
_symmetry_equiv_pos_as_xyz
1 x,y,z
2 -x,-y,-z

loop_
_atom_site_label
_atom_site_type_symbol
_atom_site_fract_x
_atom_site_fract_y
_atom_site_fract_z
C1 C 0.5558(7) 0.3155(6) 0.3954(5)
C2 C 0.5855(7) 0.2934(6) 0.2717(5)
C3 C 0.6084(8) 0.1854(7) 0.3618(6)
H1 H 0.543(7) 0.128(6) 0.361(5)
H2 H 0.708(6) 0.173(6) 0.358(5)
C4 C 0.7049(7) 0.3532(6) 0.2244(5)
C5 C 0.7479(8) 0.4569(7) 0.2691(5)
H3 H 0.6989(8) 0.4942(7) 0.3302(5)
C6 C 0.8617(8) 0.5097(7) 0.2277(6)
H4 H 0.8921(8) 0.5820(7) 0.2609(6)
C7 C 0.9312(7) 0.4572(7) 0.1381(6)
H5 H 1.0010(7) 0.4927(7) 0.1088(6)
C8 C 0.8856(8) 0.3533(7) 0.0916(5)
H6 H 0.9329(8) 0.3159(7) 0.0298(5)
C9 C 0.7711(7) 0.3028(6) 0.1343(5)
H7 H 0.7384(7) 0.2320(6) 0.1004(5)
C10 C 0.4789(7) 0.2825(6) 0.1900(5)
C11 C 0.4198(7) 0.3927(6) 0.1370(5)
H8 H 0.4499(7) 0.4723(6) 0.1546(5)
C12 C 0.3215(8) 0.3900(7) 0.0617(6)
H9 H 0.2854(8) 0.4668(7) 0.0255(6)
C13 C 0.2731(8) 0.2769(8) 0.0368(6)
H10 H 0.2007(8) 0.2754(8) -0.0134(6)
C14 C 0.3298(8) 0.1667(7) 0.0848(6)
H11 H 0.2986(8) 0.0875(7) 0.0671(6)
C15 C 0.4336(8) 0.1713(7) 0.1599(5)
H12 H 0.4744(8) 0.0939(7) 0.1913(5)
C16 C 0.2821(7) 0.2365(6) 0.4180(5)
C17 C 0.1834(8) 0.2699(6) 0.3420(5)
H13 H 0.1767(8) 0.3534(6) 0.3079(5)
C18 C 0.0946(7) 0.1862(7) 0.3144(5)
H14 H 0.0257(7) 0.2127(7) 0.2627(5)
C19 C 0.1028(9) 0.0646(7) 0.3596(6)
H15 H 0.0412(9) 0.0057(7) 0.3399(6)
C20 C 0.2020(9) 0.0307(7) 0.4338(6)
H16 H 0.2091(9) -0.0538(7) 0.4654(6)
C21 C 0.2926(8) 0.1130(7) 0.4653(5)
H17 H 0.3605(8) 0.0863(7) 0.5179(5)
C22 C 0.7303(8) 0.2362(7) 0.7888(6)
H18 H 0.7331(8) 0.1485(7) 0.7748(6)
H19 H 0.7424(8) 0.2460(7) 0.8674(6)
C23 C 0.8394(8) 0.2983(7) 0.7201(5)
H20 H 0.8412(8) 0.3850(7) 0.7368(5)
H21 H 0.9241(8) 0.2555(7) 0.7355(5)
C24 C 0.5012(8) 0.2476(8) 0.8195(7)
H22 H 0.4172(8) 0.2912(8) 0.8036(7)
H23 H 0.4971(7) 0.1601(8) 0.8066(7)
H24 H 0.5226(8) 0.2570(8) 0.8965(7)
C25 C 0.9073(8) 0.3375(7) 0.5335(6)
H25 H 0.8754(8) 0.3217(7) 0.4608(6)
H26 H 0.9053(8) 0.4264(7) 0.5419(6)
H27 H 0.9964(8) 0.3017(7) 0.5408(6)
C26 C 1.0574(7) -0.0154(8) -0.0483(6)
H28 H 1.0882(7) -0.0300(8) 0.0271(6)
H29 H 0.9875(7) -0.0689(8) -0.0602(6)
C27 C 1.1811(8) 0.0732(9) -0.1925(7)
H30 H 1.1960(8) 0.1446(9) -0.2422(7)
H31 H 1.1700(8) 0.0017(9) -0.2358(7)
H32 H 1.2556(8) 0.0558(9) -0.1444(7)
S1 S 0.4028(2) 0.3385(1) 0.4501(1)
O1 O 0.3478(4) 0.4648(3) 0.4111(3)
O2 O 0.4177(4) 0.3193(3) 0.5724(3)
O3 O 0.8055(5) 0.2871(4) 0.6054(3)
O4 O 0.6097(5) 0.2945(4) 0.7561(3)
O5 O 1.0763(6) 0.0932(5) -0.1131(4)
Li1 Li 0.6103(14) 0.364(1) 0.5860(9)
Li1A* Li 0.3897(14) 0.636(1) 0.4140(9)
O1A* O 0.6522(4) 0.5352(3) 0.5889(3)
C1A* C 0.4442(7) 0.6845(6) 0.6046(5)
O2A* O 0.5823(4) 0.6807(3) 0.4276(3)
O3A* O 0.1945(5) 0.7129(4) 0.3946(3)
O4A* O 0.3903(5) 0.7055(4) 0.2439(3)
S1A* S 0.5972(2) 0.6615(1) 0.5499(1)
C2A* C 0.4145(7) 0.7066(6) 0.7283(5)
C3A* C 0.3916(8) 0.8146(7) 0.6382(6)
C23A* C 0.1606(8) 0.7017(7) 0.2799(5)
C25A* C 0.0927(8) 0.6625(7) 0.4665(6)
C22A* C 0.2697(8) 0.7638(7) 0.2112(6)
C24A* C 0.4988(8) 0.7524(8) 0.1805(7)
C16A* C 0.7179(7) 0.7635(6) 0.5820(5)
C4A* C 0.2951(7) 0.6468(6) 0.7756(5)
C10A* C 0.5211(7) 0.7175(6) 0.8100(5)
H1A* H 0.457(7) 0.872(6) 0.639(5)
H2A* H 0.292(6) 0.827(6) 0.642(5)
H20A* H 0.1588(8) 0.6150(7) 0.2632(5)
H21A* H 0.0759(8) 0.7445(7) 0.2645(5)
H25A* H 0.1246(8) 0.6783(7) 0.5392(6)
H26A* H 0.0947(8) 0.5736(7) 0.4581(6)
H27A* H 0.0036(8) 0.6983(7) 0.4592(6)
H18A* H 0.2669(8) 0.8515(7) 0.2252(6)
H19A* H 0.2576(8) 0.7540(7) 0.1326(6)
H22A* H 0.5828(8) 0.7088(8) 0.1964(7)
H23A* H 0.5029(7) 0.8399(8) 0.1934(7)
H24A* H 0.4774(8) 0.7430(8) 0.1035(7)
C17A* C 0.8166(8) 0.7301(6) 0.6580(5)
C21A* C 0.7074(8) 0.8870(7) 0.5347(5)
C5A* C 0.2521(8) 0.5431(7) 0.7309(5)
C9A* C 0.2289(7) 0.6972(6) 0.8657(5)
C11A* C 0.5802(7) 0.6073(6) 0.8630(5)
C15A* C 0.5664(8) 0.8287(7) 0.8401(5)
H13A* H 0.8233(8) 0.6466(6) 0.6921(5)
C18A* C 0.9054(7) 0.8138(7) 0.6856(5)
C20A* C 0.7980(9) 0.9693(7) 0.5662(6)
H17A* H 0.6395(8) 0.9137(7) 0.4821(5)
H3A* H 0.3011(8) 0.5058(7) 0.6698(5)
C6A* C 0.1383(8) 0.4903(7) 0.7723(6)
C8A* C 0.1144(8) 0.6467(7) 0.9084(5)
H7A* H 0.2616(7) 0.7680(6) 0.8996(5)
H8A* H 0.5501(7) 0.5277(6) 0.8454(5)
C12A* C 0.6785(8) 0.6100(7) 0.9383(6)
C14A* C 0.6702(8) 0.8333(7) 0.9152(6)
H12A* H 0.5256(8) 0.9061(7) 0.8087(5)
H14A* H 0.9743(7) 0.7873(7) 0.7373(5)
C19A* C 0.8972(9) 0.9354(7) 0.6404(6)
H16A* H 0.7909(9) 1.0538(7) 0.5346(6)
H4A* H 0.1079(8) 0.4180(7) 0.7391(6)
C7A* C 0.0688(7) 0.5428(7) 0.8619(6)
H6A* H 0.0671(8) 0.6841(7) 0.9702(5)
H9A* H 0.7146(8) 0.5332(7) 0.9745(6)
C13A* C 0.7269(8) 0.7231(8) 0.9632(6)
H11A* H 0.7014(8) 0.9125(7) 0.9329(6)
H15A* H 0.9588(9) 0.9943(7) 0.6601(6)
H5A* H -0.0010(7) 0.5073(7) 0.8912(6)
H10A* H 0.7993(8) 0.7246(8) 1.0134(6)
C26A* C 0.9426(7) 0.0154(8) 0.0483(6)
H28A* H 0.9118(7) 0.0300(8) -0.0271(6)
H29A* H 1.0125(7) 0.0689(8) 0.0602(6)
O5A* O 0.9237(6) -0.0932(5) 0.1131(4)
C27A* C 0.8189(8) -0.0732(9) 0.1925(7)
H30A* H 0.8040(8) -0.1446(9) 0.2422(7)
H31A* H 0.8300(8) -0.0017(9) 0.2358(7)
H32A* H 0.7444(8) -0.0558(9) 0.1444(7)

loop_
_atom_type_symbol
_atom_type_radius_bond
C 0.68
H 0.23
Li 1.37
O 0.68
S 0.94
